data_7701635
loop_
_publ_author_name
'Seifert, Tim P.'
'Bestgen, Sebastian'
'Feuerstein, Thomas J.'
'Lebedkin, Sergei'
'Kr\"amer, Felix'
'Fengler, Christian'
'Gamer, Michael T.'
'Kappes, Manfred M.'
'Roesky, Peter W.'

_publ_section_title
;
 Phosphine-substituted 1,2,3-triazoles as P,C- and P,N-ligands for
 photoluminescent coinage metal complexes.
;
_journal_issue 41
_journal_name_full 'Dalton transactions (Cambridge, England : 2003)'
_journal_page_first 15427
_journal_page_last 15434
_journal_paper_doi 10.1039/c9dt01239g
_journal_volume 48
_journal_year 2019
_chemical_formula_moiety 'C42 H34 Au2 N6 P2'
_chemical_formula_sum 'C42 H34 Au2 N6 P2'
_chemical_formula_weight 1078.62
_space_group_crystal_system monoclinic
_space_group_IT_number 14
_space_group_name_Hall '-P 2ybc'
_space_group_name_H-M_alt 'P 1 21/c 1'
_atom_sites_solution_hydrogens geom
_atom_sites_solution_primary iterative
_audit_creation_date 2019-04-17
_audit_creation_method
;
Olex2 1.2
(compiled 2018.05.29 svn.r3508 for OlexSys, GUI svn.r5506)
;
_audit_update_record
;
2019-04-18 deposited with the CCDC.	2019-05-03 downloaded from the CCDC.
;
_cell_angle_alpha 90
_cell_angle_beta 98.792(4)
_cell_angle_gamma 90
_cell_formula_units_Z 2
_cell_length_a 8.4784(5)
_cell_length_b 24.9135(9)
_cell_length_c 8.7132(5)
_cell_measurement_reflns_used 11196
_cell_measurement_temperature 150
_cell_measurement_theta_max 27.33
_cell_measurement_theta_min 1.63
_cell_volume 1818.83(16)
_computing_cell_refinement
;
X-Area Recipe 1.33.0.0 (STOE, 2015)
;
_computing_data_collection
;
X-Area WinXpose 2.0.22.0 (STOE, 2016)
;
_computing_data_reduction
;
X-Area Integrate 1.73.1.0 (STOE, 2018)
X-Area LANA 1.73.2.0 (STOE, 2018)
;
_computing_molecular_graphics 'Diamond 4, Olex2 (Dolomanov et al., 2009)'
_computing_publication_material
;
STOE & Cie GmbH, X-Area, software package for collecting single-crystal or
multi-domain crystal data on STOE area-detector diffractometers, for image 
processing, for the correction and scaling of reflection intensities and 
for outlier rejection, version 1.84, Darmstadt 2018
MS Word (Microsoft)
Olex2 (Dolomanov et al., 2009)
;
_computing_structure_refinement 'SHELXL-2018/3 (Sheldrick, 2015)'
_computing_structure_solution 'SHELXS-2018/3 (Sheldrick, 2015)'
_diffrn_ambient_temperature 150
_diffrn_detector 'image plate (34cm diameter)'
_diffrn_detector_area_resol_mean 6.67
_diffrn_detector_type 'STOE Imaging Plate'
_diffrn_measured_fraction_theta_full 1.000
_diffrn_measured_fraction_theta_max 0.996
_diffrn_measurement_details
;
 148 frames, detector distance = 120 mm
;
_diffrn_measurement_device '2-circle diffractometer'
_diffrn_measurement_device_type 'STOE IPDS II'
_diffrn_measurement_method 'rotation method, \w scans'
_diffrn_radiation_collimation '0.5 mm diameter, multiple pinhole'
_diffrn_radiation_monochromator 'plane graphite'
_diffrn_radiation_polarisn_norm 0
_diffrn_radiation_probe x-ray
_diffrn_radiation_type MoK\a
_diffrn_radiation_wavelength 0.71073
_diffrn_reflns_av_R_equivalents 0.0232
_diffrn_reflns_av_unetI/netI 0.0295
_diffrn_reflns_Laue_measured_fraction_full 1.000
_diffrn_reflns_Laue_measured_fraction_max 0.996
_diffrn_reflns_limit_h_max 10
_diffrn_reflns_limit_h_min -10
_diffrn_reflns_limit_k_max 32
_diffrn_reflns_limit_k_min -31
_diffrn_reflns_limit_l_max 11
_diffrn_reflns_limit_l_min -11
_diffrn_reflns_number 10005
_diffrn_reflns_point_group_measured_fraction_full 1.000
_diffrn_reflns_point_group_measured_fraction_max 0.996
_diffrn_reflns_theta_full 26.000
_diffrn_reflns_theta_max 27.196
_diffrn_reflns_theta_min 1.635
_diffrn_source 'sealed tube, 12x0.4mm long-fine focus'
_diffrn_source_current 40mA
_diffrn_source_power 2kW
_diffrn_source_voltage 50kV
_exptl_absorpt_coefficient_mu 8.186
_exptl_absorpt_correction_T_max 0.4857
_exptl_absorpt_correction_T_min 0.3101
_exptl_absorpt_correction_type integration
_exptl_absorpt_process_details
;
STOE X-Red32, absorption correction by Gaussian integration, analogous to
P. Coppens, "The Evaluation of Absorption and Extinction in Single-Crystal
Structure Analysis", published in: F. R. Ahmed (Editor), "Crystallographic
Computing", Munksgaard, Copenhagen (1970), 255 - 270.
;
_exptl_crystal_colour colourless
_exptl_crystal_colour_primary colourless
_exptl_crystal_density_diffrn 1.970
_exptl_crystal_description plate
_exptl_crystal_F_000 1032
_exptl_crystal_size_max 0.177
_exptl_crystal_size_mid 0.136
_exptl_crystal_size_min 0.089
_refine_diff_density_max 1.094
_refine_diff_density_min -0.704
_refine_diff_density_rms 0.128
_refine_ls_extinction_method none
_refine_ls_goodness_of_fit_ref 1.005
_refine_ls_hydrogen_treatment constr
_refine_ls_matrix_type full
_refine_ls_number_parameters 235
_refine_ls_number_reflns 4031
_refine_ls_number_restraints 0
_refine_ls_restrained_S_all 1.005
_refine_ls_R_factor_all 0.0341
_refine_ls_R_factor_gt 0.0236
_refine_ls_shift/su_max 0.005
_refine_ls_shift/su_mean 0.000
_refine_ls_structure_factor_coef Fsqd
_refine_ls_weighting_details 'w=1/[\s^2^(Fo^2^)+(0.0357P)^2^] where P=(Fo^2^+2Fc^2^)/3'
_refine_ls_weighting_scheme calc
_refine_ls_wR_factor_gt 0.0537
_refine_ls_wR_factor_ref 0.0565
_reflns_Friedel_coverage 0.000
_reflns_number_gt 3318
_reflns_number_total 4031
_reflns_threshold_expression 'I > 2\s(I)'
_cod_data_source_file c9dt01239g2.cif
_cod_data_source_block sbc12
_cod_database_code 7701635
_shelx_shelxl_version_number 2018/3
_shelx_space_group_comment
;
The symmetry employed for this shelxl refinement is uniquely defined
by the following loop, which should always be used as a source of
symmetry information in preference to the above space-group names.
They are only intended as comments.
;
_shelx_estimated_absorpt_t_max 0.529
_shelx_estimated_absorpt_t_min 0.325
_olex2_refinement_description
;
1. Fixed Uiso
 At 1.2 times of:
  All C(H) groups, All C(H,H) groups
2.a Secondary CH2 refined with riding coordinates:
 C3(H3A,H3B)
2.b Aromatic/amide H refined with riding coordinates:
 C19(H19), C15(H15), C21(H21), C17(H17), C20(H20), C18(H18), C12(H12),
 C13(H13), C11(H11), C14(H14), C5(H5), C6(H6), C9(H9), C7(H7), C8(H8)
;
_olex2_submission_special_instructions 'No special instructions were received'

loop_
_space_group_symop_operation_xyz
'x, y, z'
'-x, y+1/2, -z+1/2'
'-x, -y, -z'
'x, -y-1/2, z-1/2'

loop_
_atom_site_label
_atom_site_type_symbol
_atom_site_fract_x
_atom_site_fract_y
_atom_site_fract_z
_atom_site_U_iso_or_equiv
_atom_site_adp_type
_atom_site_occupancy
_atom_site_site_symmetry_order
_atom_site_calc_flag
_atom_site_refinement_flags_posn
Au Au 0.10901(2) 0.53153(2) 0.41727(2) 0.01761(6) Uani 1 1 d .
C16 C 0.0730(5) 0.66041(14) 0.5438(4) 0.0198(8) Uani 1 1 d .
C10 C -0.1309(5) 0.63625(15) 0.2568(4) 0.0208(8) Uani 1 1 d .
C19 C 0.2626(6) 0.73934(18) 0.7045(6) 0.0359(11) Uani 1 1 d .
H19 H 0.326762 0.766746 0.758063 0.043 Uiso 1 1 calc R
C15 C -0.2545(5) 0.67358(17) 0.2480(5) 0.0294(9) Uani 1 1 d .
H15 H -0.296582 0.683449 0.339007 0.035 Uiso 1 1 calc R
C21 C 0.2379(5) 0.66044(16) 0.5468(5) 0.0257(9) Uani 1 1 d .
H21 H 0.286143 0.633289 0.493051 0.031 Uiso 1 1 calc R
C17 C 0.0042(5) 0.70014(16) 0.6222(5) 0.0295(9) Uani 1 1 d .
H17 H -0.108119 0.700867 0.620333 0.035 Uiso 1 1 calc R
C20 C 0.3306(5) 0.69917(16) 0.6263(5) 0.0309(10) Uani 1 1 d .
H20 H 0.442863 0.698574 0.628110 0.037 Uiso 1 1 calc R
C18 C 0.0994(6) 0.73870(18) 0.7030(6) 0.0369(11) Uani 1 1 d .
H18 H 0.051838 0.765418 0.758933 0.044 Uiso 1 1 calc R
C12 C -0.1347(6) 0.64589(19) -0.0187(5) 0.0392(12) Uani 1 1 d .
H12 H -0.094206 0.636210 -0.110655 0.047 Uiso 1 1 calc R
C13 C -0.2569(6) 0.68229(19) -0.0250(5) 0.0380(11) Uani 1 1 d .
H13 H -0.301091 0.697954 -0.121435 0.046 Uiso 1 1 calc R
C11 C -0.0700(6) 0.62315(18) 0.1233(5) 0.0316(10) Uani 1 1 d .
H11 H 0.016266 0.598568 0.128319 0.038 Uiso 1 1 calc R
C14 C -0.3151(6) 0.69600(18) 0.1076(6) 0.0359(11) Uani 1 1 d .
H14 H -0.399070 0.721514 0.102403 0.043 Uiso 1 1 calc R
P P -0.04006(12) 0.60671(4) 0.43865(11) 0.0182(2) Uani 1 1 d .
N2 N 0.4153(4) 0.40224(14) 0.3549(4) 0.0263(7) Uani 1 1 d .
C2 C 0.2311(4) 0.46157(14) 0.4076(4) 0.0183(7) Uani 1 1 d .
C4 C 0.3699(5) 0.52435(17) 0.1441(5) 0.0252(9) Uani 1 1 d .
N1 N 0.3650(4) 0.45403(13) 0.3437(4) 0.0212(7) Uani 1 1 d .
C3 C 0.4619(5) 0.49391(17) 0.2776(5) 0.0256(9) Uani 1 1 d .
H3A H 0.553109 0.475585 0.241509 0.031 Uiso 1 1 calc R
H3B H 0.505437 0.519651 0.359810 0.031 Uiso 1 1 calc R
N3 N 0.3155(4) 0.37571(13) 0.4244(4) 0.0259(7) Uani 1 1 d .
C1 C 0.2003(4) 0.41043(16) 0.4573(4) 0.0199(8) Uani 1 1 d .
C5 C 0.2558(6) 0.5001(2) 0.0370(5) 0.0345(10) Uani 1 1 d .
H5 H 0.228958 0.463492 0.050234 0.041 Uiso 1 1 calc R
C6 C 0.1804(6) 0.5282(2) -0.0887(5) 0.0471(14) Uani 1 1 d .
H6 H 0.102612 0.510945 -0.162358 0.057 Uiso 1 1 calc R
C9 C 0.4054(6) 0.5771(2) 0.1232(7) 0.0470(13) Uani 1 1 d .
H9 H 0.483077 0.594621 0.196379 0.056 Uiso 1 1 calc R
C7 C 0.2165(7) 0.5808(3) -0.1082(7) 0.0613(19) Uani 1 1 d .
H7 H 0.163133 0.600303 -0.194634 0.074 Uiso 1 1 calc R
C8 C 0.3287(7) 0.6053(2) -0.0043(8) 0.0641(18) Uani 1 1 d .
H8 H 0.354966 0.641860 -0.018585 0.077 Uiso 1 1 calc R

loop_
_atom_site_aniso_label
_atom_site_aniso_U_11
_atom_site_aniso_U_22
_atom_site_aniso_U_33
_atom_site_aniso_U_23
_atom_site_aniso_U_13
_atom_site_aniso_U_12
Au 0.01844(8) 0.01503(8) 0.01994(8) 0.00071(6) 0.00481(5) 0.00181(6)
C16 0.0231(19) 0.0146(17) 0.0213(19) 0.0045(14) 0.0023(15) 0.0026(15)
C10 0.024(2) 0.0151(17) 0.0220(19) 0.0013(15) 0.0003(16) -0.0041(15)
C19 0.040(3) 0.025(2) 0.041(3) -0.0046(19) 0.000(2) -0.002(2)
C15 0.030(2) 0.029(2) 0.030(2) 0.0045(18) 0.0059(18) 0.0073(18)
C21 0.026(2) 0.0199(19) 0.031(2) 0.0006(17) 0.0065(18) 0.0012(17)
C17 0.030(2) 0.023(2) 0.035(2) -0.0044(18) 0.0025(19) 0.0020(18)
C20 0.024(2) 0.021(2) 0.047(3) -0.0031(19) 0.003(2) -0.0024(17)
C18 0.046(3) 0.023(2) 0.042(3) -0.0120(19) 0.008(2) 0.006(2)
C12 0.059(3) 0.034(3) 0.025(2) 0.0010(19) 0.008(2) 0.007(2)
C13 0.051(3) 0.031(2) 0.029(2) 0.0078(19) -0.007(2) -0.003(2)
C11 0.041(3) 0.028(2) 0.027(2) 0.0015(17) 0.0071(19) 0.008(2)
C14 0.034(3) 0.033(2) 0.040(3) 0.008(2) 0.001(2) 0.010(2)
P 0.0209(5) 0.0140(4) 0.0202(5) 0.0010(4) 0.0047(4) 0.0022(4)
N2 0.0246(17) 0.0261(18) 0.0293(18) 0.0049(15) 0.0079(14) 0.0091(15)
C2 0.0163(17) 0.0205(19) 0.0180(18) -0.0020(14) 0.0022(14) 0.0037(15)
C4 0.022(2) 0.032(2) 0.024(2) -0.0001(17) 0.0080(16) -0.0005(17)
N1 0.0189(16) 0.0202(16) 0.0257(18) 0.0009(13) 0.0072(14) 0.0011(13)
C3 0.0184(19) 0.030(2) 0.030(2) 0.0066(18) 0.0072(16) -0.0020(17)
N3 0.0267(18) 0.0221(17) 0.0302(19) 0.0042(14) 0.0091(15) 0.0076(15)
C1 0.0183(18) 0.0231(19) 0.0185(18) -0.0031(15) 0.0039(14) 0.0034(16)
C5 0.035(2) 0.044(3) 0.025(2) -0.0034(19) 0.0052(19) -0.003(2)
C6 0.036(3) 0.085(4) 0.020(2) -0.004(3) 0.0030(19) 0.000(3)
C9 0.038(3) 0.038(3) 0.062(3) 0.019(2) -0.003(3) -0.007(2)
C7 0.035(3) 0.105(5) 0.047(3) 0.050(3) 0.016(3) 0.023(3)
C8 0.054(4) 0.050(4) 0.088(5) 0.040(3) 0.011(4) -0.003(3)

loop_
_atom_type_symbol
_atom_type_description
_atom_type_scat_dispersion_real
_atom_type_scat_dispersion_imag
_atom_type_scat_source
C C 0.0033 0.0016 'International Tables Vol C Tables 4.2.6.8 and 6.1.1.4'
H H 0.0000 0.0000 'International Tables Vol C Tables 4.2.6.8 and 6.1.1.4'
Au Au -2.0133 8.8022 'International Tables Vol C Tables 4.2.6.8 and 6.1.1.4'
N N 0.0061 0.0033 'International Tables Vol C Tables 4.2.6.8 and 6.1.1.4'
P P 0.1023 0.0942 'International Tables Vol C Tables 4.2.6.8 and 6.1.1.4'

loop_
_geom_angle_atom_site_label_1
_geom_angle_atom_site_label_2
_geom_angle_atom_site_label_3
_geom_angle
_geom_angle_site_symmetry_1
_geom_angle_site_symmetry_3
P Au Au 90.06(2) . 3_566
C2 Au Au 85.70(10) . 3_566
C2 Au P 175.76(11) . .
C21 C16 P 117.5(3) . .
C17 C16 C21 119.2(4) . .
C17 C16 P 123.3(3) . .
C15 C10 P 122.3(3) . .
C11 C10 C15 119.1(4) . .
C11 C10 P 118.5(3) . .
C18 C19 C20 118.6(4) . .
C14 C15 C10 119.8(4) . .
C20 C21 C16 120.5(4) . .
C18 C17 C16 119.6(4) . .
C21 C20 C19 120.7(4) . .
C17 C18 C19 121.4(4) . .
C13 C12 C11 119.8(4) . .
C14 C13 C12 119.9(4) . .
C10 C11 C12 120.3(4) . .
C13 C14 C15 121.2(4) . .
C16 P Au 112.99(13) . .
C10 P Au 115.41(13) . .
C10 P C16 105.33(17) . .
C1 P Au 108.48(13) 3_566 .
C1 P C16 107.62(18) 3_566 .
C1 P C10 106.57(18) 3_566 .
N3 N2 N1 107.3(3) . .
N1 C2 Au 126.9(3) . .
N1 C2 C1 102.2(3) . .
C1 C2 Au 130.8(3) . .
C5 C4 C3 122.0(4) . .
C9 C4 C3 119.3(4) . .
C9 C4 C5 118.6(4) . .
N2 N1 C3 119.0(3) . .
C2 N1 N2 112.1(3) . .
C2 N1 C3 128.7(3) . .
N1 C3 C4 113.0(3) . .
N2 N3 C1 108.3(3) . .
C2 C1 P 124.8(3) . 3_566
N3 C1 P 125.1(3) . 3_566
N3 C1 C2 110.0(3) . .
C6 C5 C4 120.6(5) . .
C7 C6 C5 120.3(5) . .
C4 C9 C8 120.5(5) . .
C8 C7 C6 119.9(5) . .
C7 C8 C9 120.1(6) . .

loop_
_geom_bond_atom_site_label_1
_geom_bond_atom_site_label_2
_geom_bond_distance
_geom_bond_site_symmetry_2
Au Au 2.9629(3) 3_566
Au P 2.2830(9) .
Au C2 2.036(4) .
C16 C21 1.395(6) .
C16 C17 1.381(5) .
C16 P 1.811(4) .
C10 C15 1.394(6) .
C10 C11 1.382(6) .
C10 P 1.809(4) .
C19 C20 1.385(6) .
C19 C18 1.382(7) .
C15 C14 1.371(6) .
C21 C20 1.365(6) .
C17 C18 1.377(6) .
C12 C13 1.372(7) .
C12 C11 1.394(6) .
C13 C14 1.368(7) .
P C1 1.796(4) 3_566
N2 N1 1.358(5) .
N2 N3 1.295(5) .
C2 N1 1.351(5) .
C2 C1 1.383(5) .
C4 C3 1.502(6) .
C4 C5 1.378(6) .
C4 C9 1.367(6) .
N1 C3 1.462(5) .
N3 C1 1.367(5) .
C5 C6 1.374(7) .
C6 C7 1.363(8) .
C9 C8 1.389(8) .
C7 C8 1.354(9) .
